data_7030501
loop_
_publ_author_name
'Clemente-Le\'on, Miguel'
'Coronado, Eugenio'
'Gim\'enez-L\'opez, M. Carmen'
'Romero, Francisco M.'
'Asthana, Saket'
'Desplanches, C\'edric'
'L\'etard, Jean-Fran\,cois'

_publ_section_title
;
 Structural, thermal and photomagnetic properties of spin crossover
 [Fe(bpp)2]2+ salts bearing [Cr(L)(ox)2]&#x2212; anions
;
_journal_coden_ASTM DTARAF
_journal_issue 38
_journal_name_full 'Dalton Transactions'
_journal_page_first 8087
_journal_page_last 8095
_journal_paper_doi 10.1039/b902825k
_journal_year 2009
_chemical_formula_sum 'C38 H40 Cl Cr Fe N12 O17'
_chemical_formula_weight 1080.12
_space_group_IT_number 14
_symmetry_space_group_name_Hall '-P 2ybc'
_symmetry_space_group_name_H-M 'P 1 21/c 1'
_atom_sites_solution_hydrogens geom
_atom_sites_solution_primary direct
_atom_sites_solution_secondary difmap
_audit_creation_method SHELXL-97
_cell_angle_alpha 90.00
_cell_angle_beta 113.8450(10)
_cell_angle_gamma 90.00
_cell_formula_units_Z 4
_cell_length_a 14.1194(2)
_cell_length_b 21.5445(3)
_cell_length_c 16.9346(2)
_cell_measurement_reflns_used 11020
_cell_measurement_temperature 180(2)
_cell_measurement_theta_max 27.485
_cell_measurement_theta_min 0.998
_cell_volume 4711.71(11)
_computing_structure_refinement 'SHELXL-97 (Sheldrick, 2008)'
_diffrn_ambient_temperature 180(2)
_diffrn_measured_fraction_theta_full 1.000
_diffrn_measured_fraction_theta_max 1.000
_diffrn_radiation_monochromator graphite
_diffrn_radiation_source 'fine-focus sealed tube'
_diffrn_radiation_type MoK\a
_diffrn_radiation_wavelength 0.71073
_diffrn_reflns_av_R_equivalents 0.0489
_diffrn_reflns_av_sigmaI/netI 0.0741
_diffrn_reflns_limit_h_max 18
_diffrn_reflns_limit_h_min -18
_diffrn_reflns_limit_k_max 27
_diffrn_reflns_limit_k_min -27
_diffrn_reflns_limit_l_max 21
_diffrn_reflns_limit_l_min -21
_diffrn_reflns_number 21187
_diffrn_reflns_theta_full 27.47
_diffrn_reflns_theta_max 27.47
_diffrn_reflns_theta_min 1.58
_exptl_absorpt_coefficient_mu 0.679
_exptl_absorpt_correction_type none
_exptl_crystal_colour Red
_exptl_crystal_density_diffrn 1.523
_exptl_crystal_density_method 'not measured'
_exptl_crystal_F_000 2220
_exptl_crystal_size_max 0.5
_exptl_crystal_size_mid 0.1
_exptl_crystal_size_min 0.1
_refine_diff_density_max 0.941
_refine_diff_density_min -0.763
_refine_diff_density_rms 0.172
_refine_ls_extinction_method none
_refine_ls_goodness_of_fit_ref 1.123
_refine_ls_hydrogen_treatment mixed
_refine_ls_matrix_type full
_refine_ls_number_parameters 655
_refine_ls_number_reflns 10782
_refine_ls_number_restraints 9
_refine_ls_restrained_S_all 1.124
_refine_ls_R_factor_all 0.0959
_refine_ls_R_factor_gt 0.0479
_refine_ls_shift/su_max 0.085
_refine_ls_shift/su_mean 0.008
_refine_ls_structure_factor_coef Fsqd
_refine_ls_weighting_details 'calc w=1/[\s^2^(Fo^2^)+(0.0917P)^2^+0.0000P] where P=(Fo^2^+2Fc^2^)/3'
_refine_ls_weighting_scheme calc
_refine_ls_wR_factor_gt 0.1293
_refine_ls_wR_factor_ref 0.1696
_reflns_number_gt 7114
_reflns_number_total 10782
_reflns_threshold_expression >2\s(I)
_cod_duplicate_entry 7002327
_cod_data_source_file b902825k.txt
_cod_data_source_block febppcrcl_
_cod_depositor_comments
;
The following automatic conversions were performed:

'_exptl_absorpt_correction_type' value 'None' changed to 'none'
according to
/usr/data/users/saulius/automatic-downloads/retrospective/RSC/lib/dictionaries/cif_core.dic
dictionary named 'cif_core.dic' version 2.4.2 from 2011-04-26.

Automatic conversion script
Id: cif_fix_values 2281 2013-09-26 08:29:07Z andrius 
;
_cod_original_sg_symbol_H-M P21/c
_cod_database_code 7030501

loop_
_symmetry_equiv_pos_as_xyz
'x, y, z'
'-x, y+1/2, -z+1/2'
'-x, -y, -z'
'x, -y-1/2, z-1/2'

loop_
_atom_site_label
_atom_site_type_symbol
_atom_site_fract_x
_atom_site_fract_y
_atom_site_fract_z
_atom_site_U_iso_or_equiv
_atom_site_adp_type
_atom_site_occupancy
_atom_site_symmetry_multiplicity
_atom_site_calc_flag
_atom_site_refinement_flags
C1 C 0.7971(2) 0.97496(15) 0.8268(2) 0.0182(7) Uani 1 1 d .
C2 C 0.7084(3) 0.96875(16) 0.7347(2) 0.0201(7) Uani 1 1 d .
C3 C 0.7549(2) 1.14238(15) 0.6964(2) 0.0177(7) Uani 1 1 d .
C4 C 0.6470(2) 1.16988(15) 0.6771(2) 0.0174(7) Uani 1 1 d .
C5 C 0.4912(3) 1.02031(16) 0.8130(2) 0.0216(7) Uani 1 1 d .
H5 H 0.4874 0.9963 0.7662 0.026 Uiso 1 1 calc R
C6 C 0.4164(3) 1.01247(17) 0.8455(2) 0.0289(8) Uani 1 1 d .
H6 H 0.3628 0.9841 0.8209 0.035 Uiso 1 1 calc R
C7 C 0.4237(3) 1.04835(19) 0.9163(2) 0.0333(9) Uani 1 1 d .
H7 H 0.3745 1.0441 0.9395 0.040 Uiso 1 1 calc R
C8 C 0.5029(3) 1.08961(18) 0.9515(2) 0.0297(9) Uani 1 1 d .
H8 H 0.5086 1.1131 0.9993 0.036 Uiso 1 1 calc R
C9 C 0.5750(3) 1.09636(16) 0.9157(2) 0.0216(7) Uani 1 1 d .
C10 C 0.6610(3) 1.14144(16) 0.9458(2) 0.0205(7) Uani 1 1 d .
C11 C 0.6802(3) 1.18242(18) 1.0131(2) 0.0293(9) Uani 1 1 d .
H11 H 0.6394 1.1815 1.0445 0.035 Uiso 1 1 calc R
C12 C 0.7595(3) 1.22460(18) 1.0336(2) 0.0344(10) Uani 1 1 d .
H12 H 0.7716 1.2530 1.0780 0.041 Uiso 1 1 calc R
C13 C 0.8204(3) 1.22433(18) 0.9882(2) 0.0329(9) Uani 1 1 d .
H13 H 0.8752 1.2521 1.0018 0.039 Uiso 1 1 calc R
C14 C 0.7993(3) 1.18210(17) 0.9217(2) 0.0268(8) Uani 1 1 d .
H14 H 0.8410 1.1820 0.8909 0.032 Uiso 1 1 calc R
C15 C 1.4692(3) 1.35159(17) 1.6489(2) 0.0251(8) Uani 1 1 d .
H15 H 1.5263 1.3662 1.6960 0.030 Uiso 1 1 calc R
C16 C 1.3759(3) 1.38101(17) 1.6096(2) 0.0257(8) Uani 1 1 d .
H16 H 1.3570 1.4194 1.6236 0.031 Uiso 1 1 calc R
C17 C 1.3155(2) 1.34107(16) 1.5440(2) 0.0197(7) Uani 1 1 d .
C18 C 1.2093(2) 1.34476(15) 1.4783(2) 0.0195(7) Uani 1 1 d .
C19 C 1.1430(3) 1.39484(17) 1.4669(2) 0.0244(8) Uani 1 1 d .
H19 H 1.1638 1.4295 1.5025 0.029 Uiso 1 1 calc R
C20 C 1.0439(3) 1.39147(17) 1.4001(2) 0.0261(8) Uani 1 1 d .
H20 H 0.9976 1.4241 1.3911 0.031 Uiso 1 1 calc R
C21 C 1.0156(3) 1.34028(16) 1.3484(2) 0.0237(8) Uani 1 1 d .
H21 H 0.9499 1.3377 1.3039 0.028 Uiso 1 1 calc R
C22 C 1.0856(2) 1.29230(16) 1.3627(2) 0.0193(7) Uani 1 1 d .
C23 C 1.0681(3) 1.23608(16) 1.3102(2) 0.0234(8) Uani 1 1 d .
C24 C 0.9820(3) 1.2140(2) 1.2396(3) 0.0512(13) Uani 1 1 d .
H24 H 0.9165 1.2317 1.2144 0.061 Uiso 1 1 calc R
C25 C 1.0158(3) 1.1606(2) 1.2161(3) 0.0541(14) Uani 1 1 d .
H25 H 0.9766 1.1347 1.1706 0.065 Uiso 1 1 calc R
C26 C 1.4058(3) 1.31731(17) 1.2599(2) 0.0259(8) Uani 1 1 d .
H26 H 1.4067 1.3456 1.2187 0.031 Uiso 1 1 calc R
C27 C 1.4765(3) 1.27053(16) 1.2964(2) 0.0243(8) Uani 1 1 d .
H27 H 1.5337 1.2604 1.2850 0.029 Uiso 1 1 calc R
C28 C 1.4429(3) 1.24138(16) 1.3551(2) 0.0192(7) Uani 1 1 d .
C29 C 1.4821(2) 1.18698(16) 1.4105(2) 0.0192(7) Uani 1 1 d .
C30 C 1.5711(3) 1.15391(17) 1.4208(2) 0.0240(8) Uani 1 1 d .
H30 H 1.6127 1.1660 1.3928 0.029 Uiso 1 1 calc R
C31 C 1.5956(3) 1.10236(16) 1.4743(2) 0.0243(8) Uani 1 1 d .
H31 H 1.6556 1.0801 1.4833 0.029 Uiso 1 1 calc R
C32 C 1.5329(3) 1.08343(16) 1.5142(2) 0.0225(8) Uani 1 1 d .
H32 H 1.5490 1.0484 1.5493 0.027 Uiso 1 1 calc R
C33 C 1.4441(2) 1.11838(15) 1.50047(19) 0.0177(7) Uani 1 1 d .
C34 C 1.3678(3) 1.10453(15) 1.5359(2) 0.0191(7) Uani 1 1 d .
C35 C 1.3586(3) 1.05508(17) 1.5857(2) 0.0255(8) Uani 1 1 d .
H35 H 1.4041 1.0221 1.6081 0.031 Uiso 1 1 calc R
C36 C 1.2668(3) 1.06602(18) 1.5943(2) 0.0300(9) Uani 1 1 d .
H36 H 1.2382 1.0412 1.6239 0.036 Uiso 1 1 calc R
C100 C 0.9134(7) 1.4999(4) 1.1449(5) 0.126(3) Uani 1 1 d D
H10A H 0.8920 1.5391 1.1161 0.190 Uiso 1 1 calc R
H10B H 0.9736 1.5059 1.1976 0.190 Uiso 1 1 calc R
H10C H 0.8584 1.4828 1.1577 0.190 Uiso 1 1 calc R
C101 C 0.9375(6) 1.4585(3) 1.0905(5) 0.105(2) Uani 1 1 d D
H10D H 0.9926 1.4757 1.0768 0.126 Uiso 1 1 calc R
H10E H 0.8772 1.4524 1.0369 0.126 Uiso 1 1 calc R
O1 O 0.77979(16) 1.01738(10) 0.87367(13) 0.0169(5) Uani 1 1 d .
O2 O 0.63718(16) 1.01043(10) 0.71716(13) 0.0185(5) Uani 1 1 d .
O1W O 0.9149(2) 0.05134(13) 0.04736(16) 0.0319(6) Uani 1 1 d D
O3 O 0.78582(16) 1.10365(10) 0.75939(13) 0.0164(5) Uani 1 1 d .
O2W O 1.1797(2) 1.40313(14) 1.2595(2) 0.0393(7) Uani 1 1 d D
O4 O 0.59824(16) 1.14227(10) 0.71731(13) 0.0175(5) Uani 1 1 d .
O3W O 0.8084(3) 0.01259(15) 0.1461(2) 0.0489(8) Uani 1 1 d D
O5 O 0.87312(18) 0.94172(12) 0.84930(14) 0.0275(6) Uani 1 1 d .
O4W O 1.0268(3) 1.3385(2) 1.0139(3) 0.0699(11) Uani 1 1 d D
O6 O 0.71132(19) 0.92658(12) 0.68792(15) 0.0333(7) Uani 1 1 d .
O7 O 0.80450(17) 1.15792(11) 0.65470(15) 0.0253(6) Uani 1 1 d .
O8 O 0.61614(18) 1.21445(10) 0.62881(15) 0.0222(5) Uani 1 1 d .
O9 O 0.6994(3) 0.41620(17) 0.8204(2) 0.0692(11) Uani 1 1 d .
O10 O 0.8679(3) 0.3825(5) 0.8555(3) 0.214(4) Uani 1 1 d .
O11 O 0.7510(3) 0.37818(16) 0.71546(18) 0.0549(9) Uani 1 1 d .
O12 O 0.7322(5) 0.3123(2) 0.8137(3) 0.123(2) Uani 1 1 d .
O100 O 0.9701(2) 1.39940(15) 1.1352(2) 0.0512(8) Uani 1 1 d .
H100 H 0.9230 1.3849 1.1459 0.077 Uiso 1 1 calc R
Cr Cr 0.67985(4) 1.07908(2) 0.80019(3) 0.01444(14) Uani 1 1 d .
Fe Fe 1.28971(3) 1.22348(2) 1.43591(3) 0.01700(14) Uani 1 1 d .
Cl Cl 0.76471(8) 0.37225(7) 0.80302(7) 0.0552(4) Uani 1 1 d .
N1 N 0.5690(2) 1.06142(13) 0.84646(16) 0.0176(6) Uani 1 1 d .
N2 N 0.7211(2) 1.14145(12) 0.89993(16) 0.0186(6) Uani 1 1 d .
N3 N 1.4633(2) 1.29813(13) 1.60745(17) 0.0211(6) Uani 1 1 d .
H3 H 1.5134 1.2720 1.6207 0.025 Uiso 1 1 calc R
N4 N 1.3699(2) 1.28985(13) 1.54260(17) 0.0191(6) Uani 1 1 d .
N5 N 1.1805(2) 1.29462(13) 1.42697(17) 0.0178(6) Uani 1 1 d .
N6 N 1.1488(2) 1.19763(13) 1.32849(18) 0.0231(7) Uani 1 1 d .
N7 N 1.1150(2) 1.15205(14) 1.2697(2) 0.0357(8) Uani 1 1 d .
H7A H 1.1522 1.1213 1.2668 0.043 Uiso 1 1 calc R
N8 N 1.3351(2) 1.31471(13) 1.29466(17) 0.0235(7) Uani 1 1 d .
H8A H 1.2829 1.3393 1.2809 0.028 Uiso 1 1 calc R
N9 N 1.3565(2) 1.26884(13) 1.35373(17) 0.0201(6) Uani 1 1 d .
N10 N 1.4213(2) 1.16944(12) 1.45055(16) 0.0171(6) Uani 1 1 d .
N11 N 1.2871(2) 1.14354(13) 1.51568(17) 0.0218(6) Uani 1 1 d .
N12 N 1.2263(2) 1.11887(14) 1.55232(18) 0.0262(7) Uani 1 1 d .
H121 H 1.1691 1.1350 1.5491 0.050 Uiso 1 1 calc .
H4W2 H 1.061(4) 1.318(2) 1.061(2) 0.060 Uiso 1 1 d D
H3W1 H 0.799(4) 0.0458(15) 0.169(3) 0.060 Uiso 1 1 d D
H1W1 H 0.9789(15) 0.053(2) 0.066(3) 0.060 Uiso 1 1 d D
H2W1 H 1.196(4) 1.4276(18) 1.301(2) 0.060 Uiso 1 1 d D
H3W2 H 0.834(4) 0.022(2) 0.112(3) 0.060 Uiso 1 1 d D
H2W2 H 1.118(2) 1.397(2) 1.223(2) 0.060 Uiso 1 1 d D
H4W1 H 0.998(4) 1.364(2) 1.037(3) 0.060 Uiso 1 1 d D
H1W2 H 0.891(3) 0.046(2) -0.0066(13) 0.060 Uiso 1 1 d D

loop_
_atom_site_aniso_label
_atom_site_aniso_U_11
_atom_site_aniso_U_22
_atom_site_aniso_U_33
_atom_site_aniso_U_23
_atom_site_aniso_U_13
_atom_site_aniso_U_12
C1 0.0175(17) 0.0163(17) 0.0190(16) 0.0011(14) 0.0055(14) -0.0018(14)
C2 0.0194(18) 0.0189(18) 0.0204(17) 0.0000(15) 0.0065(14) -0.0019(14)
C3 0.0128(16) 0.0171(17) 0.0195(16) -0.0021(14) 0.0027(13) -0.0016(13)
C4 0.0148(16) 0.0170(17) 0.0170(16) -0.0025(14) 0.0032(13) -0.0016(14)
C5 0.0194(17) 0.0205(18) 0.0237(17) 0.0035(15) 0.0074(14) 0.0005(14)
C6 0.0232(19) 0.027(2) 0.039(2) 0.0050(17) 0.0151(17) -0.0012(16)
C7 0.029(2) 0.041(2) 0.040(2) 0.0109(19) 0.0250(18) 0.0044(18)
C8 0.030(2) 0.039(2) 0.0244(18) 0.0025(17) 0.0157(16) 0.0057(18)
C9 0.0216(18) 0.0242(19) 0.0207(17) 0.0057(15) 0.0102(14) 0.0068(15)
C10 0.0259(19) 0.0223(18) 0.0140(16) 0.0031(14) 0.0086(14) 0.0090(15)
C11 0.034(2) 0.034(2) 0.0205(18) -0.0042(16) 0.0108(16) 0.0097(18)
C12 0.036(2) 0.032(2) 0.027(2) -0.0118(17) 0.0047(17) 0.0052(18)
C13 0.031(2) 0.028(2) 0.031(2) -0.0130(17) 0.0035(17) -0.0062(17)
C14 0.0212(19) 0.031(2) 0.0276(19) -0.0035(16) 0.0087(15) -0.0037(16)
C15 0.0196(18) 0.030(2) 0.0212(17) -0.0055(16) 0.0036(14) -0.0020(15)
C16 0.0245(19) 0.0227(19) 0.0271(18) -0.0068(15) 0.0074(15) 0.0004(15)
C17 0.0162(17) 0.0222(18) 0.0200(17) -0.0024(14) 0.0066(14) 0.0020(14)
C18 0.0156(17) 0.0206(18) 0.0227(17) -0.0004(14) 0.0082(14) 0.0036(14)
C19 0.0227(19) 0.0224(19) 0.0257(18) -0.0059(15) 0.0073(15) 0.0062(15)
C20 0.0199(18) 0.026(2) 0.0308(19) -0.0037(17) 0.0090(15) 0.0099(15)
C21 0.0156(17) 0.028(2) 0.0250(17) -0.0014(16) 0.0060(14) 0.0039(15)
C22 0.0135(16) 0.0251(19) 0.0196(16) -0.0038(14) 0.0070(13) 0.0012(14)
C23 0.0159(17) 0.0219(19) 0.0268(18) -0.0046(15) 0.0030(14) 0.0047(14)
C24 0.027(2) 0.043(3) 0.059(3) -0.029(2) -0.008(2) 0.011(2)
C25 0.030(2) 0.048(3) 0.056(3) -0.033(2) -0.011(2) 0.008(2)
C26 0.029(2) 0.028(2) 0.0219(17) 0.0006(16) 0.0120(15) -0.0073(16)
C27 0.0228(19) 0.027(2) 0.0262(18) -0.0022(16) 0.0137(15) -0.0033(16)
C28 0.0183(17) 0.0222(18) 0.0188(16) -0.0037(14) 0.0093(14) -0.0017(14)
C29 0.0178(17) 0.0213(18) 0.0184(16) -0.0057(14) 0.0073(14) -0.0026(14)
C30 0.0204(18) 0.027(2) 0.0258(18) -0.0038(16) 0.0106(15) 0.0001(15)
C31 0.0186(18) 0.0242(19) 0.0281(19) -0.0065(16) 0.0074(15) 0.0057(15)
C32 0.0235(18) 0.0161(18) 0.0207(17) -0.0035(14) 0.0015(14) 0.0034(14)
C33 0.0193(17) 0.0166(17) 0.0145(15) -0.0016(14) 0.0041(13) -0.0001(14)
C34 0.0190(17) 0.0181(17) 0.0179(16) -0.0034(14) 0.0051(14) -0.0003(14)
C35 0.031(2) 0.0205(19) 0.0228(17) 0.0031(15) 0.0088(15) 0.0033(16)
C36 0.036(2) 0.028(2) 0.0267(19) 0.0072(16) 0.0139(17) -0.0050(17)
C100 0.176(9) 0.113(7) 0.122(7) -0.008(5) 0.093(7) 0.012(6)
C101 0.098(6) 0.113(6) 0.106(6) 0.018(5) 0.043(5) 0.009(5)
O1 0.0198(12) 0.0165(12) 0.0134(10) -0.0018(9) 0.0058(9) 0.0004(9)
O2 0.0178(12) 0.0163(12) 0.0181(11) -0.0016(9) 0.0038(9) 0.0013(9)
O1W 0.0287(15) 0.0435(17) 0.0215(13) -0.0046(13) 0.0081(12) -0.0071(13)
O3 0.0141(11) 0.0182(12) 0.0158(11) 0.0040(10) 0.0049(9) 0.0011(9)
O2W 0.0277(15) 0.0399(18) 0.0516(19) -0.0056(14) 0.0173(14) 0.0030(13)
O4 0.0159(12) 0.0182(12) 0.0197(11) 0.0018(9) 0.0084(9) 0.0028(9)
O3W 0.058(2) 0.0416(19) 0.069(2) -0.0020(17) 0.0483(18) -0.0064(16)
O5 0.0243(13) 0.0298(14) 0.0224(12) -0.0024(11) 0.0033(10) 0.0111(11)
O4W 0.042(2) 0.102(4) 0.071(3) -0.008(2) 0.0278(19) -0.015(2)
O6 0.0303(14) 0.0331(16) 0.0252(13) -0.0155(12) -0.0006(11) 0.0088(12)
O7 0.0182(13) 0.0341(15) 0.0275(13) 0.0120(11) 0.0132(11) 0.0039(11)
O8 0.0221(13) 0.0193(13) 0.0250(12) 0.0066(10) 0.0094(10) 0.0045(10)
O9 0.094(3) 0.064(2) 0.075(2) -0.0089(19) 0.060(2) -0.011(2)
O10 0.038(3) 0.509(14) 0.069(3) 0.008(5) -0.006(2) -0.004(5)
O11 0.067(2) 0.064(2) 0.0388(17) 0.0099(16) 0.0265(16) -0.0021(18)
O12 0.222(6) 0.067(3) 0.152(4) 0.060(3) 0.150(5) 0.063(3)
O100 0.0340(17) 0.055(2) 0.069(2) 0.0135(17) 0.0250(16) -0.0034(15)
Cr 0.0143(3) 0.0152(3) 0.0137(3) -0.0004(2) 0.0056(2) 0.0003(2)
Fe 0.0148(2) 0.0168(3) 0.0196(3) -0.00024(19) 0.00727(19) 0.00313(19)
Cl 0.0313(6) 0.0981(11) 0.0375(6) 0.0213(6) 0.0152(5) 0.0074(6)
N1 0.0164(14) 0.0187(15) 0.0185(13) 0.0023(12) 0.0078(11) 0.0027(11)
N2 0.0174(14) 0.0188(15) 0.0187(14) 0.0007(12) 0.0064(11) 0.0024(12)
N3 0.0147(14) 0.0255(16) 0.0204(14) 0.0019(13) 0.0042(12) 0.0031(12)
N4 0.0155(14) 0.0199(15) 0.0208(14) 0.0012(12) 0.0063(11) 0.0020(12)
N5 0.0139(14) 0.0184(15) 0.0220(14) -0.0034(12) 0.0082(11) 0.0013(11)
N6 0.0213(15) 0.0195(15) 0.0267(15) -0.0074(13) 0.0078(12) 0.0021(12)
N7 0.0296(18) 0.0253(18) 0.0411(18) -0.0185(15) 0.0028(15) 0.0058(14)
N8 0.0233(16) 0.0218(16) 0.0240(15) 0.0060(13) 0.0083(12) 0.0030(13)
N9 0.0206(15) 0.0197(15) 0.0202(14) 0.0018(12) 0.0086(12) 0.0004(12)
N10 0.0157(14) 0.0180(15) 0.0174(13) -0.0047(12) 0.0065(11) 0.0004(11)
N11 0.0226(15) 0.0234(16) 0.0222(15) 0.0016(12) 0.0120(12) 0.0004(13)
N12 0.0243(16) 0.0275(17) 0.0322(17) 0.0019(14) 0.0169(14) -0.0015(13)

loop_
_atom_type_symbol
_atom_type_description
_atom_type_scat_dispersion_real
_atom_type_scat_dispersion_imag
_atom_type_scat_source
C C 0.0033 0.0016 'International Tables Vol C Tables 4.2.6.8 and 6.1.1.4'
H H 0.0000 0.0000 'International Tables Vol C Tables 4.2.6.8 and 6.1.1.4'
O O 0.0106 0.0060 'International Tables Vol C Tables 4.2.6.8 and 6.1.1.4'
Cr Cr 0.3209 0.6236 'International Tables Vol C Tables 4.2.6.8 and 6.1.1.4'
Fe Fe 0.3463 0.8444 'International Tables Vol C Tables 4.2.6.8 and 6.1.1.4'
Cl Cl 0.1484 0.1585 'International Tables Vol C Tables 4.2.6.8 and 6.1.1.4'
N N 0.0061 0.0033 'International Tables Vol C Tables 4.2.6.8 and 6.1.1.4'

loop_
_geom_angle_atom_site_label_1
_geom_angle_atom_site_label_2
_geom_angle_atom_site_label_3
_geom_angle
O5 C1 O1 125.7(3)
O5 C1 C2 120.8(3)
O1 C1 C2 113.5(3)
O6 C2 O2 126.7(3)
O6 C2 C1 119.3(3)
O2 C2 C1 114.0(3)
O7 C3 O3 125.1(3)
O7 C3 C4 121.3(3)
O3 C3 C4 113.6(3)
O8 C4 O4 126.3(3)
O8 C4 C3 119.9(3)
O4 C4 C3 113.8(3)
N1 C5 C6 122.5(3)
N1 C5 H5 118.8
C6 C5 H5 118.8
C5 C6 C7 118.1(3)
C5 C6 H6 120.9
C7 C6 H6 120.9
C8 C7 C6 120.0(4)
C8 C7 H7 120.0
C6 C7 H7 120.0
C7 C8 C9 119.6(4)
C7 C8 H8 120.2
C9 C8 H8 120.2
N1 C9 C8 121.0(3)
N1 C9 C10 114.6(3)
C8 C9 C10 124.4(3)
N2 C10 C11 120.7(3)
N2 C10 C9 114.7(3)
C11 C10 C9 124.5(3)
C12 C11 C10 120.1(4)
C12 C11 H11 120.0
C10 C11 H11 120.0
C13 C12 C11 119.3(3)
C13 C12 H12 120.4
C11 C12 H12 120.4
C12 C13 C14 118.9(4)
C12 C13 H13 120.5
C14 C13 H13 120.5
N2 C14 C13 122.4(4)
N2 C14 H14 118.8
C13 C14 H14 118.8
N3 C15 C16 107.5(3)
N3 C15 H15 126.2
C16 C15 H15 126.2
C15 C16 C17 105.1(3)
C15 C16 H16 127.4
C17 C16 H16 127.4
N4 C17 C16 110.5(3)
N4 C17 C18 116.5(3)
C16 C17 C18 133.0(3)
N5 C18 C19 121.6(3)
N5 C18 C17 113.4(3)
C19 C18 C17 125.0(3)
C18 C19 C20 117.9(3)
C18 C19 H19 121.0
C20 C19 H19 121.0
C21 C20 C19 119.9(3)
C21 C20 H20 120.1
C19 C20 H20 120.1
C20 C21 C22 119.3(3)
C20 C21 H21 120.4
C22 C21 H21 120.4
N5 C22 C21 121.5(3)
N5 C22 C23 113.0(3)
C21 C22 C23 125.4(3)
N6 C23 C24 110.5(3)
N6 C23 C22 116.9(3)
C24 C23 C22 132.5(3)
C25 C24 C23 104.5(4)
C25 C24 H24 127.7
C23 C24 H24 127.7
N7 C25 C24 108.1(3)
N7 C25 H25 125.9
C24 C25 H25 125.9
N8 C26 C27 107.6(3)
N8 C26 H26 126.2
C27 C26 H26 126.2
C26 C27 C28 104.7(3)
C26 C27 H27 127.6
C28 C27 H27 127.6
N9 C28 C27 110.6(3)
N9 C28 C29 117.9(3)
C27 C28 C29 131.4(3)
N10 C29 C30 121.3(3)
N10 C29 C28 113.3(3)
C30 C29 C28 125.3(3)
C31 C30 C29 117.8(3)
C31 C30 H30 121.1
C29 C30 H30 121.1
C32 C31 C30 121.2(3)
C32 C31 H31 119.4
C30 C31 H31 119.4
C31 C32 C33 118.1(3)
C31 C32 H32 121.0
C33 C32 H32 121.0
N10 C33 C32 121.0(3)
N10 C33 C34 113.4(3)
C32 C33 C34 125.6(3)
N11 C34 C35 110.7(3)
N11 C34 C33 117.3(3)
C35 C34 C33 131.9(3)
C36 C35 C34 104.7(3)
C36 C35 H35 127.6
C34 C35 H35 127.6
N12 C36 C35 107.9(3)
N12 C36 H36 126.1
C35 C36 H36 126.1
C101 C100 H10A 109.5
C101 C100 H10B 109.5
H10A C100 H10B 109.5
C101 C100 H10C 109.5
H10A C100 H10C 109.5
H10B C100 H10C 109.5
C100 C101 O100 108.7(6)
C100 C101 H10D 109.9
O100 C101 H10D 109.9
C100 C101 H10E 110.0
O100 C101 H10E 110.0
H10D C101 H10E 108.3
C1 O1 Cr 110.62(18)
C2 O2 Cr 112.02(19)
H1W1 O1W H1W2 108(5)
C3 O3 Cr 114.7(2)
H2W1 O2W H2W2 125(5)
C4 O4 Cr 114.4(2)
H3W1 O3W H3W2 108(5)
H4W2 O4W H4W1 95(5)
C101 O100 H100 109.5
O3 Cr O2 90.46(9)
O3 Cr O4 82.61(9)
O2 Cr O4 95.11(9)
O3 Cr O1 87.19(9)
O2 Cr O1 83.00(9)
O4 Cr O1 169.62(10)
O3 Cr N2 96.33(10)
O2 Cr N2 171.17(10)
O4 Cr N2 91.36(10)
O1 Cr N2 91.68(10)
O3 Cr N1 174.86(10)
O2 Cr N1 94.21(10)
O4 Cr N1 94.81(10)
O1 Cr N1 95.50(10)
N2 Cr N1 79.24(11)
N10 Fe N5 167.34(11)
N10 Fe N6 115.01(10)
N5 Fe N6 74.46(10)
N10 Fe N11 74.30(11)
N5 Fe N11 114.51(11)
N6 Fe N11 94.43(11)
N10 Fe N9 74.84(11)
N5 Fe N9 96.79(10)
N6 Fe N9 93.80(11)
N11 Fe N9 148.70(11)
N10 Fe N4 97.13(10)
N5 Fe N4 73.24(10)
N6 Fe N4 147.68(10)
N11 Fe N4 97.70(10)
N9 Fe N4 91.19(10)
O10 Cl O12 112.2(5)
O10 Cl O11 108.6(3)
O12 Cl O11 107.6(3)
O10 Cl O9 111.1(4)
O12 Cl O9 108.0(2)
O11 Cl O9 109.1(2)
C5 N1 C9 118.8(3)
C5 N1 Cr 125.5(2)
C9 N1 Cr 115.7(2)
C14 N2 C10 118.5(3)
C14 N2 Cr 125.7(2)
C10 N2 Cr 115.8(2)
C15 N3 N4 112.1(3)
C15 N3 H3 124.0
N4 N3 H3 124.0
N3 N4 C17 104.7(3)
N3 N4 Fe 139.4(2)
C17 N4 Fe 115.7(2)
C22 N5 C18 119.8(3)
C22 N5 Fe 119.1(2)
C18 N5 Fe 120.7(2)
C23 N6 N7 105.5(3)
C23 N6 Fe 116.3(2)
N7 N6 Fe 138.2(2)
C25 N7 N6 111.3(3)
C25 N7 H7A 124.3
N6 N7 H7A 124.4
C26 N8 N9 111.7(3)
C26 N8 H8A 124.1
N9 N8 H8A 124.1
C28 N9 N8 105.3(3)
C28 N9 Fe 114.3(2)
N8 N9 Fe 140.3(2)
C29 N10 C33 120.5(3)
C29 N10 Fe 119.6(2)
C33 N10 Fe 119.9(2)
C34 N11 N12 105.5(3)
C34 N11 Fe 115.0(2)
N12 N11 Fe 139.5(2)
C36 N12 N11 111.2(3)
C36 N12 H121 124.4
N11 N12 H121 124.4

loop_
_geom_bond_atom_site_label_1
_geom_bond_atom_site_label_2
_geom_bond_distance
C1 O5 1.217(4)
C1 O1 1.297(4)
C1 C2 1.561(4)
C2 O6 1.217(4)
C2 O2 1.290(4)
C3 O7 1.224(4)
C3 O3 1.284(4)
C3 C4 1.542(5)
C4 O8 1.221(4)
C4 O4 1.293(4)
C5 N1 1.345(4)
C5 C6 1.385(5)
C5 H5 0.9300
C6 C7 1.395(5)
C6 H6 0.9300
C7 C8 1.363(5)
C7 H7 0.9300
C8 C9 1.389(5)
C8 H8 0.9300
C9 N1 1.366(4)
C9 C10 1.475(5)
C10 N2 1.362(4)
C10 C11 1.379(5)
C11 C12 1.373(6)
C11 H11 0.9300
C12 C13 1.365(6)
C12 H12 0.9300
C13 C14 1.384(5)
C13 H13 0.9300
C14 N2 1.339(4)
C14 H14 0.9300
C15 N3 1.334(5)
C15 C16 1.367(5)
C15 H15 0.9300
C16 C17 1.391(5)
C16 H16 0.9300
C17 N4 1.350(4)
C17 C18 1.465(4)
C18 N5 1.342(4)
C18 C19 1.389(5)
C19 C20 1.401(5)
C19 H19 0.9300
C20 C21 1.364(5)
C20 H20 0.9300
C21 C22 1.382(5)
C21 H21 0.9300
C22 N5 1.343(4)
C22 C23 1.463(5)
C23 N6 1.339(4)
C23 C24 1.400(5)
C24 C25 1.364(6)
C24 H24 0.9300
C25 N7 1.339(5)
C25 H25 0.9300
C26 N8 1.349(5)
C26 C27 1.376(5)
C26 H26 0.9300
C27 C28 1.409(5)
C27 H27 0.9300
C28 N9 1.348(4)
C28 C29 1.463(5)
C29 N10 1.345(4)
C29 C30 1.392(5)
C30 C31 1.385(5)
C30 H30 0.9300
C31 C32 1.376(5)
C31 H31 0.9300
C32 C33 1.399(5)
C32 H32 0.9300
C33 N10 1.345(4)
C33 C34 1.459(5)
C34 N11 1.344(4)
C34 C35 1.397(5)
C35 C36 1.381(5)
C35 H35 0.9300
C36 N12 1.342(5)
C36 H36 0.9300
C100 C101 1.419(5)
C100 H10A 0.9600
C100 H10B 0.9600
C100 H10C 0.9600
C101 O100 1.458(8)
C101 H10D 0.9700
C101 H10E 0.9700
O1 Cr 1.971(2)
O2 Cr 1.960(2)
O1W H1W1 0.828(19)
O1W H1W2 0.845(19)
O3 Cr 1.958(2)
O2W H2W1 0.832(19)
O2W H2W2 0.852(19)
O4 Cr 1.961(2)
O3W H3W1 0.855(19)
O3W H3W2 0.822(19)
O4W H4W2 0.861(19)
O4W H4W1 0.862(19)
O9 Cl 1.433(4)
O10 Cl 1.383(4)
O11 Cl 1.421(3)
O12 Cl 1.406(5)
O100 H100 0.8200
Cr N2 2.050(3)
Cr N1 2.050(3)
Fe N10 2.121(3)
Fe N5 2.135(3)
Fe N6 2.157(3)
Fe N11 2.198(3)
Fe N9 2.201(3)
Fe N4 2.222(3)
N3 N4 1.344(4)
N3 H3 0.8600
N6 N7 1.342(4)
N7 H7A 0.8600
N8 N9 1.351(4)
N8 H8A 0.8600
N11 N12 1.355(4)
N12 H121 0.8600
